data_7105123
loop_
_publ_author_name
'Nicolaou, K C'
'Dong, Lin'
'Deng, Lujiang'
'Talbot, Adam C'
'Chen, David Y-K'

_publ_section_title
;
 Synthesis of functionalized maoecrystal V core structures.
;
_journal_issue 1
_journal_name_full 'Chemical communications (Cambridge, England)'
_journal_page_first 70
_journal_page_last 72
_journal_paper_doi 10.1039/b917045f
_journal_volume 46
_journal_year 2009
_chemical_formula_moiety 'C17 H18 O5 '
_chemical_formula_sum 'C17 H18 O5'
_chemical_formula_weight 302.33
_space_group_IT_number 61
_symmetry_cell_setting orthorhombic
_symmetry_Int_Tables_number 61
_symmetry_space_group_name_Hall '-P 2ac 2ab'
_symmetry_space_group_name_H-M 'P b c a'
_cell_angle_alpha 90.0000
_cell_angle_beta 90.0000
_cell_angle_gamma 90.0000
_cell_formula_units_Z 7
_cell_length_a 7.96130(10)
_cell_length_b 17.2291(3)
_cell_length_c 20.1287(4)
_cell_measurement_reflns_used 41301
_cell_measurement_temperature 93.1
_cell_measurement_theta_max 72.5
_cell_measurement_theta_min 2.3
_cell_volume 2760.97(8)
_computing_cell_refinement PROCESS
_computing_data_collection PROCESS
_computing_data_reduction CrystalStructure
_computing_publication_material 'CrystalStructure 3.8'
_computing_structure_refinement CRYSTALS
_computing_structure_solution SIR92
_diffrn_detector_area_resol_mean 10.00
_diffrn_measured_fraction_theta_full 0.999
_diffrn_measured_fraction_theta_max 0.999
_diffrn_measurement_device_type 'Rigaku RAXIS-UNKNOWN'
_diffrn_measurement_method \w
_diffrn_radiation_type 'Mo K\a'
_diffrn_radiation_wavelength 0.71075
_diffrn_reflns_av_R_equivalents 0.065
_diffrn_reflns_limit_h_max 14
_diffrn_reflns_limit_h_min -10
_diffrn_reflns_limit_k_max 31
_diffrn_reflns_limit_k_min -28
_diffrn_reflns_limit_l_max 36
_diffrn_reflns_limit_l_min -34
_diffrn_reflns_number 50910
_diffrn_reflns_theta_full 40.25
_diffrn_reflns_theta_max 40.25
_exptl_absorpt_coefficient_mu 0.093
_exptl_absorpt_correction_T_max 0.981
_exptl_absorpt_correction_T_min 0.851
_exptl_absorpt_correction_type multi-scan
_exptl_absorpt_process_details
;
Higashi, T. (1995). Program for Absorption Correction.
Rigaku Corporation, Tokyo, Japan.
;
_exptl_crystal_colour colorless
_exptl_crystal_density_diffrn 1.273
_exptl_crystal_density_method 'not measured'
_exptl_crystal_description prism
_exptl_crystal_F_000 1120.00
_exptl_crystal_size_max 0.20
_exptl_crystal_size_mid 0.20
_exptl_crystal_size_min 0.20
_refine_diff_density_max 159.00
_refine_diff_density_min -19.60
_refine_ls_extinction_coef 11(7)
_refine_ls_extinction_method 'Larson (1970) Crystallographic Computing eq. 22'
_refine_ls_goodness_of_fit_ref 2.770
_refine_ls_hydrogen_treatment refall
_refine_ls_number_parameters 402
_refine_ls_number_reflns 35632
_refine_ls_R_factor_gt 0.0625
_refine_ls_shift/su_max 21.3889
_refine_ls_structure_factor_coef F
_refine_ls_weighting_details 'w = 1.0'
_refine_ls_weighting_scheme unit
_refine_ls_wR_factor_ref 0.0633
_reflns_number_gt 35147
_reflns_number_total 8696
_reflns_threshold_expression F^2^>2.0\s(F^2^)
_cod_data_source_file b917045f.txt
_cod_data_source_block '__RG_140308'
_cod_original_formula_sum 'C17 H18 O5 '
_cod_database_code 7105123

loop_
_symmetry_equiv_pos_site_id
_symmetry_equiv_pos_as_xyz
1 +X,+Y,+Z
2 1/2-X,1/2+Y,+Z
3 +X,1/2-Y,1/2+Z
4 1/2-X,-Y,1/2+Z
5 -X,-Y,-Z
6 1/2+X,1/2-Y,-Z
7 -X,1/2+Y,1/2-Z
8 1/2+X,+Y,1/2-Z

loop_
_atom_site_label
_atom_site_type_symbol
_atom_site_fract_x
_atom_site_fract_y
_atom_site_fract_z
_atom_site_U_iso_or_equiv
_atom_site_adp_type
_atom_site_occupancy
_atom_site_symmetry_multiplicity
_atom_site_calc_flag
_atom_site_refinement_flags
_atom_site_disorder_assembly
_atom_site_disorder_group
O(1) O 0.54451(6) 0.16945(2) 0.28023(2) 0.01599(10) Uani 0.90 1 d P . .
O(2) O 0.31835(6) 0.07044(2) 0.47581(2) 0.01487(10) Uani 0.90 1 d P . .
O(3) O 0.06049(6) 0.12468(3) 0.40139(2) 0.01785(10) Uani 0.90 1 d P . .
O(4) O -0.03765(7) 0.00362(3) 0.40021(4) 0.04107(16) Uani 0.91 1 d P . .
O(5) O 0.61005(6) -0.14091(3) 0.34815(3) 0.02009(11) Uani 0.91 1 d P . .
C(1) C 0.63020(10) 0.22943(4) 0.24472(4) 0.01688(18) Uani 0.86 1 d P . .
C(2) C 0.50555(7) 0.18472(3) 0.34527(3) 0.01297(12) Uani 0.90 1 d P . .
C(3) C 0.54469(8) 0.25395(4) 0.37864(3) 0.01626(13) Uani 0.92 1 d P . .
C(4) C 0.50976(8) 0.26087(4) 0.44623(3) 0.01798(14) Uani 0.92 1 d P . .
C(5) C 0.43252(8) 0.20169(4) 0.48230(3) 0.01707(14) Uani 0.91 1 d P . .
C(6) C 0.39166(7) 0.13537(3) 0.44715(3) 0.01358(12) Uani 0.91 1 d P . .
C(7) C 0.42460(7) 0.12559(3) 0.37984(3) 0.01251(11) Uani 0.92 1 d P . .
C(8) C 0.38265(7) 0.04252(3) 0.36246(3) 0.01175(11) Uani 0.91 1 d P . .
C(9) C 0.26089(7) 0.02302(3) 0.42071(3) 0.01293(12) Uani 0.90 1 d P . .
C(10) C 0.07736(8) 0.04791(4) 0.40638(3) 0.01651(13) Uani 0.90 1 d P . .
C(11) C -0.10760(9) 0.15158(4) 0.38646(4) 0.01665(17) Uani 0.87 1 d P . .
C(12) C 0.26646(9) -0.06413(4) 0.43426(3) 0.01663(15) Uani 0.91 1 d P . .
C(13) C 0.32081(8) -0.10569(3) 0.36917(3) 0.01606(13) Uani 0.90 1 d P . .
C(14) C 0.23855(10) -0.06854(4) 0.30673(4) 0.01830(16) Uani 0.89 1 d P . .
C(15) C 0.29799(9) 0.01760(4) 0.29745(3) 0.01468(14) Uani 0.89 1 d P . .
C(16) C 0.54535(8) -0.00626(3) 0.36961(3) 0.01353(13) Uani 0.90 1 d P . .
C(17) C 0.50584(8) -0.09152(3) 0.36106(3) 0.01430(12) Uani 0.90 1 d P . .
H(1) H 0.7307(13) 0.2458(5) 0.2665(4) 0.026(3) Uani 0.94 1 c P . .
H(2) H 0.5599(12) 0.2737(6) 0.2415(4) 0.031(3) Uani 1.00 1 c P . .
H(3) H 0.6578(12) 0.2096(5) 0.2014(5) 0.032(3) Uani 0.98 1 c P . .
H(4) H 0.6002(11) 0.2959(5) 0.3557(4) 0.024(3) Uani 0.92 1 c P . .
H(5) H 0.5417(11) 0.3075(4) 0.4694(4) 0.019(2) Uani 0.87 1 c P . .
H(6) H 0.4081(10) 0.2066(4) 0.5285(4) 0.021(2) Uani 0.94 1 c P . .
H(7) H -0.0990(10) 0.2061(6) 0.3799(4) 0.029(3) Uani 0.94 1 c P . .
H(8) H -0.1814(12) 0.1404(5) 0.4229(5) 0.037(3) Uani 1.01 1 c P . .
H(9) H -0.1470(10) 0.1265(5) 0.3472(5) 0.031(3) Uani 0.99 1 c P . .
H(10) H 0.3502(12) -0.0752(5) 0.4695(5) 0.023(3) Uani 0.92 1 c P . .
H(11) H 0.1561(12) -0.0828(4) 0.4482(4) 0.025(3) Uani 0.92 1 c P . .
H(12) H 0.2950(10) -0.1614(4) 0.3711(4) 0.020(2) Uani 0.94 1 c P . .
H(13) H 0.2669(12) -0.0995(5) 0.2667(5) 0.036(3) Uani 0.99 1 c P . .
H(14) H 0.1170(13) -0.0696(5) 0.3121(4) 0.025(3) Uani 0.89 1 c P . .
H(15) H 0.3798(11) 0.0213(4) 0.2621(4) 0.016(2) Uani 0.94 1 c P . .
H(16) H 0.2030(12) 0.0514(4) 0.2858(4) 0.020(2) Uani 0.96 1 c P . .
H(17) H 0.6309(12) 0.0094(4) 0.3367(4) 0.022(2) Uani 0.92 1 c P . .
H(18) H 0.5964(11) 0.0003(4) 0.4136(4) 0.018(2) Uani 0.88 1 c P . .

loop_
_atom_site_aniso_label
_atom_site_aniso_U_11
_atom_site_aniso_U_22
_atom_site_aniso_U_33
_atom_site_aniso_U_12
_atom_site_aniso_U_13
_atom_site_aniso_U_23
O(1) 0.0185(2) 0.0136(2) 0.0158(2) -0.00224(15) 0.00286(16) 0.00182(15)
O(2) 0.0165(2) 0.0149(2) 0.0132(2) -0.00081(15) 0.00083(15) 0.00071(15)
O(3) 0.0123(2) 0.0141(2) 0.0271(2) 0.00229(15) -0.00337(16) 0.00045(17)
O(4) 0.0139(2) 0.0190(2) 0.0903(5) -0.00220(17) -0.0067(2) 0.0037(2)
O(5) 0.0195(2) 0.0150(2) 0.0257(2) 0.00451(16) 0.00082(18) -0.00144(17)
C(1) 0.0158(3) 0.0162(3) 0.0187(3) -0.0022(2) 0.0020(2) 0.0053(2)
C(2) 0.0106(2) 0.0126(2) 0.0158(2) 0.00072(18) -0.00047(19) 0.00037(19)
C(3) 0.0135(2) 0.0123(2) 0.0230(3) -0.00013(19) -0.0008(2) 0.0002(2)
C(4) 0.0168(2) 0.0137(2) 0.0235(3) 0.00189(19) -0.0038(2) -0.0043(2)
C(5) 0.0177(2) 0.0169(2) 0.0165(3) 0.0027(2) -0.0021(2) -0.0034(2)
C(6) 0.0127(2) 0.0134(2) 0.0147(2) 0.00120(18) -0.00052(19) 0.00047(19)
C(7) 0.0114(2) 0.0117(2) 0.0144(2) 0.00043(17) -0.00108(18) -0.00006(18)
C(8) 0.0114(2) 0.0109(2) 0.0129(2) -0.00014(17) -0.00038(18) 0.00066(18)
C(9) 0.0114(2) 0.0123(2) 0.0151(2) 0.00001(18) 0.00050(19) 0.00077(19)
C(10) 0.0130(2) 0.0144(2) 0.0221(3) 0.00089(19) 0.0010(2) 0.0006(2)
C(11) 0.0116(3) 0.0171(3) 0.0212(4) 0.0037(2) -0.0019(2) -0.0006(2)
C(12) 0.0157(3) 0.0137(2) 0.0205(3) 0.0007(2) 0.0031(2) 0.0040(2)
C(13) 0.0157(2) 0.0116(2) 0.0209(3) -0.00074(19) -0.0002(2) 0.0009(2)
C(14) 0.0189(3) 0.0138(2) 0.0222(3) -0.0024(2) -0.0066(2) -0.0012(2)
C(15) 0.0167(3) 0.0130(2) 0.0144(2) -0.0006(2) -0.0040(2) -0.0003(2)
C(16) 0.0123(2) 0.0125(2) 0.0158(3) 0.00091(18) -0.0004(2) 0.0000(2)
C(17) 0.0158(2) 0.0135(2) 0.0136(2) 0.00135(19) -0.00089(19) 0.00088(18)
H(1) 0.030(7) 0.020(6) 0.027(6) -0.010(4) 0.016(5) 0.014(4)
H(2) 0.031(6) 0.037(7) 0.024(5) -0.012(5) 0.008(4) -0.001(4)
H(3) 0.039(7) 0.019(5) 0.038(8) -0.018(4) 0.004(5) 0.013(5)
H(4) 0.033(6) 0.020(5) 0.019(5) -0.002(4) 0.005(4) -0.007(4)
H(5) 0.022(6) 0.007(5) 0.028(6) 0.007(4) -0.004(4) -0.003(4)
H(6) 0.027(5) 0.008(4) 0.028(6) -0.007(3) -0.006(4) -0.002(3)
H(7) 0.006(4) 0.040(7) 0.040(7) 0.006(4) -0.005(4) 0.003(5)
H(8) 0.025(6) 0.046(6) 0.041(7) 0.020(4) -0.001(5) 0.009(5)
H(9) 0.014(5) 0.031(6) 0.049(8) 0.020(4) -0.002(4) 0.007(5)
H(10) 0.022(6) 0.022(6) 0.026(7) 0.007(4) 0.005(5) 0.007(4)
H(11) 0.029(6) 0.011(4) 0.037(7) 0.006(3) 0.002(4) 0.016(4)
H(12) 0.017(5) 0.022(5) 0.021(5) -0.007(3) 0.007(3) 0.005(4)
H(13) 0.045(7) 0.023(6) 0.040(8) -0.002(4) -0.008(5) 0.018(5)
H(14) 0.026(7) 0.026(5) 0.023(6) 0.005(4) -0.007(4) 0.009(4)
H(15) 0.029(5) 0.012(4) 0.008(5) 0.002(3) -0.007(4) 0.006(3)
H(16) 0.028(6) 0.014(4) 0.017(5) -0.011(4) -0.005(4) -0.002(3)
H(17) 0.026(6) 0.015(5) 0.025(5) 0.009(4) -0.011(4) 0.006(4)
H(18) 0.027(6) 0.010(4) 0.016(6) 0.003(3) 0.008(4) 0.006(3)

loop_
_atom_type_symbol
_atom_type_description
_atom_type_scat_dispersion_real
_atom_type_scat_dispersion_imag
_atom_type_scat_source
C C 0.003 0.002
;
International Tables for Crystallography
(1992, Vol. C, Tables 4.2.6.8 and 6.1.1.4)
;
H H 0.000 0.000
;
International Tables for Crystallography
(1992, Vol. C, Table 6.1.1.4)
;
O O 0.011 0.006
;
International Tables for Crystallography
(1992, Vol. C, Tables 4.2.6.8 and 6.1.1.4)
;

loop_
_geom_angle_atom_site_label_1
_geom_angle_atom_site_label_2
_geom_angle_atom_site_label_3
_geom_angle
_geom_angle_publ_flag
_geom_angle_site_symmetry_1
_geom_angle_site_symmetry_2
_geom_angle_site_symmetry_3
C(1) O(1) C(2) 116.53(4) yes . . .
C(6) O(2) C(9) 105.59(4) yes . . .
C(10) O(3) C(11) 115.24(5) yes . . .
O(1) C(2) C(3) 124.73(5) yes . . .
O(1) C(2) C(7) 116.21(4) yes . . .
C(3) C(2) C(7) 119.04(5) yes . . .
C(2) C(3) C(4) 119.70(5) yes . . .
C(3) C(4) C(5) 122.25(6) yes . . .
C(4) C(5) C(6) 116.20(5) yes . . .
O(2) C(6) C(5) 123.54(5) yes . . .
O(2) C(6) C(7) 112.76(4) yes . . .
C(5) C(6) C(7) 123.67(5) yes . . .
C(2) C(7) C(6) 119.07(5) yes . . .
C(2) C(7) C(8) 132.84(5) yes . . .
C(6) C(7) C(8) 107.39(4) yes . . .
C(7) C(8) C(9) 99.65(4) yes . . .
C(7) C(8) C(15) 124.06(5) yes . . .
C(7) C(8) C(16) 107.90(4) yes . . .
C(9) C(8) C(15) 107.96(4) yes . . .
C(9) C(8) C(16) 109.45(4) yes . . .
C(15) C(8) C(16) 107.13(4) yes . . .
O(2) C(9) C(8) 104.93(4) yes . . .
O(2) C(9) C(10) 106.47(4) yes . . .
O(2) C(9) C(12) 114.07(4) yes . . .
C(8) C(9) C(10) 112.76(4) yes . . .
C(8) C(9) C(12) 109.17(4) yes . . .
C(10) C(9) C(12) 109.44(4) yes . . .
O(3) C(10) O(4) 123.16(6) yes . . .
O(3) C(10) C(9) 112.55(5) yes . . .
O(4) C(10) C(9) 124.29(6) yes . . .
C(9) C(12) C(13) 108.09(4) yes . . .
C(12) C(13) C(14) 111.99(5) yes . . .
C(12) C(13) C(17) 106.84(4) yes . . .
C(14) C(13) C(17) 104.97(5) yes . . .
C(13) C(14) C(15) 111.01(5) yes . . .
C(8) C(15) C(14) 107.21(5) yes . . .
C(8) C(16) C(17) 110.01(4) yes . . .
O(5) C(17) C(13) 125.33(5) yes . . .
O(5) C(17) C(16) 124.19(5) yes . . .
C(13) C(17) C(16) 110.46(4) yes . . .
O(1) C(1) H(1) 112.5(5) no . . .
O(1) C(1) H(2) 109.5(5) no . . .
O(1) C(1) H(3) 107.8(5) no . . .
H(1) C(1) H(2) 106.8(8) no . . .
H(1) C(1) H(3) 109.3(8) no . . .
H(2) C(1) H(3) 110.9(7) no . . .
C(2) C(3) H(4) 120.6(5) no . . .
C(4) C(3) H(4) 119.7(5) no . . .
C(3) C(4) H(5) 119.5(5) no . . .
C(5) C(4) H(5) 118.3(5) no . . .
C(4) C(5) H(6) 122.2(4) no . . .
C(6) C(5) H(6) 121.6(4) no . . .
O(3) C(11) H(7) 106.1(5) no . . .
O(3) C(11) H(8) 110.1(5) no . . .
O(3) C(11) H(9) 109.3(5) no . . .
H(7) C(11) H(8) 110.3(7) no . . .
H(7) C(11) H(9) 110.9(8) no . . .
H(8) C(11) H(9) 110.0(8) no . . .
C(9) C(12) H(10) 109.6(5) no . . .
C(9) C(12) H(11) 110.4(4) no . . .
C(13) C(12) H(10) 109.1(5) no . . .
C(13) C(12) H(11) 109.9(5) no . . .
H(10) C(12) H(11) 109.6(7) no . . .
C(12) C(13) H(12) 111.1(4) no . . .
C(14) C(13) H(12) 110.2(4) no . . .
C(17) C(13) H(12) 111.6(4) no . . .
C(13) C(14) H(13) 109.8(5) no . . .
C(13) C(14) H(14) 108.7(5) no . . .
C(15) C(14) H(13) 110.1(5) no . . .
C(15) C(14) H(14) 109.3(5) no . . .
H(13) C(14) H(14) 107.8(7) no . . .
C(8) C(15) H(15) 108.3(5) no . . .
C(8) C(15) H(16) 112.1(4) no . . .
C(14) C(15) H(15) 110.7(4) no . . .
C(14) C(15) H(16) 110.9(4) no . . .
H(15) C(15) H(16) 107.6(6) no . . .
C(8) C(16) H(17) 111.5(5) no . . .
C(8) C(16) H(18) 111.6(5) no . . .
C(17) C(16) H(17) 109.4(4) no . . .
C(17) C(16) H(18) 107.5(4) no . . .
H(17) C(16) H(18) 106.7(7) no . . .

loop_
_geom_bond_atom_site_label_1
_geom_bond_atom_site_label_2
_geom_bond_distance
_geom_bond_publ_flag
_geom_bond_site_symmetry_1
_geom_bond_site_symmetry_2
O(1) C(1) 1.4298(8) yes . .
O(1) C(2) 1.3709(7) yes . .
O(2) C(6) 1.3874(6) yes . .
O(2) C(9) 1.4515(6) yes . .
O(3) C(10) 1.3333(8) yes . .
O(3) C(11) 1.4477(8) yes . .
O(4) C(10) 1.1984(8) yes . .
O(5) C(17) 1.2165(7) yes . .
C(2) C(3) 1.4039(8) yes . .
C(2) C(7) 1.3919(7) yes . .
C(3) C(4) 1.3937(8) yes . .
C(4) C(5) 1.3946(9) yes . .
C(5) C(6) 1.3828(8) yes . .
C(6) C(7) 1.3903(8) yes . .
C(7) C(8) 1.5107(7) yes . .
C(8) C(9) 1.5580(8) yes . .
C(8) C(15) 1.5333(8) yes . .
C(8) C(16) 1.5508(8) yes . .
C(9) C(10) 1.5498(8) yes . .
C(9) C(12) 1.5267(8) yes . .
C(12) C(13) 1.5545(8) yes . .
C(13) C(14) 1.5551(9) yes . .
C(13) C(17) 1.5021(8) yes . .
C(14) C(15) 1.5689(9) yes . .
C(16) C(17) 1.5121(7) yes . .
C(1) H(1) 0.955(10) no . .
C(1) H(2) 0.949(10) no . .
C(1) H(3) 0.962(10) no . .
C(3) H(4) 0.964(9) no . .
C(4) H(5) 0.963(8) no . .
C(5) H(6) 0.955(9) no . .
C(11) H(7) 0.950(10) no . .
C(11) H(8) 0.960(10) no . .
C(11) H(9) 0.955(10) no . .
C(12) H(10) 0.992(10) no . .
C(12) H(11) 0.977(9) no . .
C(13) H(12) 0.983(8) no . .
C(14) H(13) 0.992(10) no . .
C(14) H(14) 0.974(10) no . .
C(15) H(15) 0.967(8) no . .
C(15) H(16) 0.983(8) no . .
C(16) H(17) 0.988(9) no . .
C(16) H(18) 0.980(9) no . .

loop_
_geom_contact_atom_site_label_1
_geom_contact_atom_site_label_2
_geom_contact_distance
_geom_contact_publ_flag
_geom_contact_site_symmetry_1
_geom_contact_site_symmetry_2
O(1) C(1) 3.4928(9) ? . 8_455
O(1) C(3) 2.4583(7) ? . .
O(1) C(7) 2.3457(7) ? . .
O(1) C(8) 3.0303(6) ? . .
O(1) C(11) 3.5125(8) ? . 1_655
O(1) C(11) 3.5804(8) ? . 8_555
O(1) C(15) 3.2889(8) ? . .
O(1) C(16) 3.5216(6) ? . .
O(2) O(3) 2.7077(6) ? . .
O(2) O(4) 3.4167(7) ? . .
O(2) O(4) 3.5847(8) ? . 5_556
O(2) C(5) 2.4407(7) ? . .
O(2) C(7) 2.3130(7) ? . .
O(2) C(8) 2.3873(7) ? . .
O(2) C(10) 2.4052(7) ? . .
O(2) C(12) 2.4991(7) ? . .
O(2) C(16) 3.0955(7) ? . .
O(2) C(16) 3.4759(7) ? . 5_656
O(2) C(17) 3.5879(7) ? . 5_656
O(3) O(2) 2.7077(6) ? . .
O(3) O(4) 2.2274(7) ? . .
O(3) C(1) 3.4949(8) ? . 8_455
O(3) C(6) 2.7989(7) ? . .
O(3) C(7) 2.9311(7) ? . .
O(3) C(8) 3.0325(7) ? . .
O(3) C(9) 2.4009(7) ? . .
O(3) C(15) 3.3699(8) ? . .
O(4) O(2) 3.4167(7) ? . .
O(4) O(2) 3.5847(8) ? . 5_556
O(4) O(3) 2.2274(7) ? . .
O(4) C(8) 3.4962(7) ? . .
O(4) C(9) 2.4354(7) ? . .
O(4) C(11) 2.6240(8) ? . .
O(4) C(12) 2.7738(9) ? . .
O(4) C(13) 3.4758(8) ? . .
O(4) C(14) 3.1498(10) ? . .
O(4) C(15) 3.3877(9) ? . .
O(4) C(16) 3.3808(8) ? . 1_455
O(5) C(1) 3.4847(9) ? . 7_645
O(5) C(3) 3.3487(8) ? . 2_645
O(5) C(5) 3.5859(8) ? . 5_656
O(5) C(12) 3.4981(8) ? . .
O(5) C(13) 2.4186(7) ? . .
O(5) C(14) 3.3162(9) ? . .
O(5) C(14) 3.5100(9) ? . 8_555
O(5) C(16) 2.4153(7) ? . .
C(1) O(1) 3.4928(9) ? . 8_555
C(1) O(3) 3.4949(8) ? . 8_555
C(1) O(5) 3.4847(9) ? . 7_655
C(1) C(2) 2.3821(9) ? . .
C(1) C(2) 3.5783(9) ? . 8_555
C(1) C(3) 2.8122(10) ? . .
C(1) C(11) 3.5150(10) ? . 8_555
C(2) C(1) 2.3821(9) ? . .
C(2) C(1) 3.5783(9) ? . 8_455
C(2) C(4) 2.4191(8) ? . .
C(2) C(5) 2.8340(8) ? . .
C(2) C(6) 2.3980(8) ? . .
C(2) C(8) 2.6607(7) ? . .
C(2) C(11) 3.2402(9) ? . 1_655
C(2) C(15) 3.4565(8) ? . .
C(2) C(16) 3.3417(7) ? . .
C(3) O(1) 2.4583(7) ? . .
C(3) O(5) 3.3487(8) ? . 2_655
C(3) C(1) 2.8122(10) ? . .
C(3) C(5) 2.4417(8) ? . .
C(3) C(6) 2.7495(8) ? . .
C(3) C(7) 2.4095(8) ? . .
C(3) C(11) 3.2861(9) ? . 1_655
C(4) C(2) 2.4191(8) ? . .
C(4) C(6) 2.3579(8) ? . .
C(4) C(7) 2.7709(8) ? . .
C(5) O(2) 2.4407(7) ? . .
C(5) O(5) 3.5859(8) ? . 5_656
C(5) C(2) 2.8340(8) ? . .
C(5) C(3) 2.4417(8) ? . .
C(5) C(7) 2.4447(8) ? . .
C(5) C(9) 3.5889(8) ? . .
C(6) O(3) 2.7989(7) ? . .
C(6) C(2) 2.3980(8) ? . .
C(6) C(3) 2.7495(8) ? . .
C(6) C(4) 2.3579(8) ? . .
C(6) C(8) 2.3389(7) ? . .
C(6) C(9) 2.2614(7) ? . .
C(6) C(10) 3.0340(8) ? . .
C(6) C(12) 3.5882(8) ? . .
C(6) C(16) 3.1444(7) ? . .
C(7) O(1) 2.3457(7) ? . .
C(7) O(2) 2.3130(7) ? . .
C(7) O(3) 2.9311(7) ? . .
C(7) C(3) 2.4095(8) ? . .
C(7) C(4) 2.7709(8) ? . .
C(7) C(5) 2.4447(8) ? . .
C(7) C(9) 2.3449(7) ? . .
C(7) C(10) 3.1175(8) ? . .
C(7) C(15) 2.6885(8) ? . .
C(7) C(16) 2.4753(7) ? . .
C(8) O(1) 3.0303(6) ? . .
C(8) O(2) 2.3873(7) ? . .
C(8) O(3) 3.0325(7) ? . .
C(8) O(4) 3.4962(7) ? . .
C(8) C(2) 2.6607(7) ? . .
C(8) C(6) 2.3389(7) ? . .
C(8) C(10) 2.5880(8) ? . .
C(8) C(12) 2.5141(8) ? . .
C(8) C(13) 2.6041(7) ? . .
C(8) C(14) 2.4972(9) ? . .
C(8) C(17) 2.5092(7) ? . .
C(9) O(3) 2.4009(7) ? . .
C(9) O(4) 2.4354(7) ? . .
C(9) C(5) 3.5889(8) ? . .
C(9) C(6) 2.2614(7) ? . .
C(9) C(7) 2.3449(7) ? . .
C(9) C(13) 2.4943(7) ? . .
C(9) C(14) 2.7899(9) ? . .
C(9) C(15) 2.5003(8) ? . .
C(9) C(16) 2.5380(8) ? . .
C(9) C(17) 3.0231(8) ? . .
C(10) O(2) 2.4052(7) ? . .
C(10) C(6) 3.0340(8) ? . .
C(10) C(7) 3.1175(8) ? . .
C(10) C(8) 2.5880(8) ? . .
C(10) C(11) 2.3493(9) ? . .
C(10) C(12) 2.5115(9) ? . .
C(10) C(13) 3.3647(8) ? . .
C(10) C(14) 3.1138(9) ? . .
C(10) C(15) 2.8575(8) ? . .
C(11) O(1) 3.5125(8) ? . 1_455
C(11) O(1) 3.5804(8) ? . 8_455
C(11) O(4) 2.6240(8) ? . .
C(11) C(1) 3.5150(10) ? . 8_455
C(11) C(2) 3.2402(9) ? . 1_455
C(11) C(3) 3.2861(9) ? . 1_455
C(11) C(10) 2.3493(9) ? . .
C(12) O(2) 2.4991(7) ? . .
C(12) O(4) 2.7738(9) ? . .
C(12) O(5) 3.4981(8) ? . .
C(12) C(6) 3.5882(8) ? . .
C(12) C(8) 2.5141(8) ? . .
C(12) C(10) 2.5115(9) ? . .
C(12) C(14) 2.5777(10) ? . .
C(12) C(15) 3.1031(8) ? . .
C(12) C(16) 2.7600(9) ? . .
C(12) C(17) 2.4547(9) ? . .
C(13) O(4) 3.4758(8) ? . .
C(13) O(5) 2.4186(7) ? . .
C(13) C(8) 2.6041(7) ? . .
C(13) C(9) 2.4943(7) ? . .
C(13) C(10) 3.3647(8) ? . .
C(13) C(15) 2.5747(8) ? . .
C(13) C(16) 2.4760(8) ? . .
C(14) O(4) 3.1498(10) ? . .
C(14) O(5) 3.3162(9) ? . .
C(14) O(5) 3.5100(9) ? . 8_455
C(14) C(8) 2.4972(9) ? . .
C(14) C(9) 2.7899(9) ? . .
C(14) C(10) 3.1138(9) ? . .
C(14) C(12) 2.5777(10) ? . .
C(14) C(16) 2.9528(9) ? . .
C(14) C(17) 2.4251(10) ? . .
C(15) O(1) 3.2889(8) ? . .
C(15) O(3) 3.3699(8) ? . .
C(15) O(4) 3.3877(9) ? . .
C(15) C(2) 3.4565(8) ? . .
C(15) C(7) 2.6885(8) ? . .
C(15) C(9) 2.5003(8) ? . .
C(15) C(10) 2.8575(8) ? . .
C(15) C(12) 3.1031(8) ? . .
C(15) C(13) 2.5747(8) ? . .
C(15) C(16) 2.4813(9) ? . .
C(15) C(17) 2.8129(8) ? . .
C(16) O(1) 3.5216(6) ? . .
C(16) O(2) 3.0955(7) ? . .
C(16) O(2) 3.4759(7) ? . 5_656
C(16) O(4) 3.3808(8) ? . 1_655
C(16) O(5) 2.4153(7) ? . .
C(16) C(2) 3.3417(7) ? . .
C(16) C(6) 3.1444(7) ? . .
C(16) C(7) 2.4753(7) ? . .
C(16) C(9) 2.5380(8) ? . .
C(16) C(12) 2.7600(9) ? . .
C(16) C(13) 2.4760(8) ? . .
C(16) C(14) 2.9528(9) ? . .
C(16) C(15) 2.4813(9) ? . .
C(17) O(2) 3.5879(7) ? . 5_656
C(17) C(8) 2.5092(7) ? . .
C(17) C(9) 3.0231(8) ? . .
C(17) C(12) 2.4547(9) ? . .
C(17) C(14) 2.4251(10) ? . .
C(17) C(15) 2.8129(8) ? . .
O(1) H(1) 2.001(9) ? . .
O(1) H(1) 2.976(10) ? . 8_455
O(1) H(2) 1.962(10) ? . .
O(1) H(3) 1.953(10) ? . .
O(1) H(3) 3.177(10) ? . 8_455
O(1) H(4) 2.692(8) ? . .
O(1) H(7) 3.533(8) ? . 1_655
O(1) H(7) 3.478(9) ? . 8_555
O(1) H(9) 2.898(9) ? . 1_655
O(1) H(9) 3.074(10) ? . 8_555
O(1) H(15) 2.893(8) ? . .
O(1) H(16) 3.397(8) ? . .
O(1) H(16) 2.738(8) ? . 8_555
O(1) H(17) 3.062(8) ? . .
O(2) H(5) 3.239(8) ? . 6_456
O(2) H(6) 2.672(7) ? . .
O(2) H(10) 2.525(8) ? . .
O(2) H(10) 2.861(9) ? . 5_656
O(2) H(11) 2.991(8) ? . .
O(2) H(18) 2.816(9) ? . .
O(2) H(18) 2.628(9) ? . 5_656
O(3) H(3) 2.650(10) ? . 8_455
O(3) H(5) 2.855(8) ? . 6_456
O(3) H(6) 3.451(8) ? . 6_456
O(3) H(7) 1.940(9) ? . .
O(3) H(8) 1.993(9) ? . .
O(3) H(9) 1.980(9) ? . .
O(3) H(11) 3.558(9) ? . 5_556
O(3) H(16) 2.880(8) ? . .
O(4) H(7) 3.545(10) ? . .
O(4) H(8) 2.660(9) ? . .
O(4) H(9) 2.525(9) ? . .
O(4) H(11) 2.352(9) ? . .
O(4) H(11) 3.473(9) ? . 5_556
O(4) H(14) 2.500(9) ? . .
O(4) H(15) 3.346(8) ? . 8_455
O(4) H(16) 3.107(8) ? . .
O(4) H(17) 2.934(9) ? . 1_455
O(4) H(18) 2.926(9) ? . 1_455
O(5) H(1) 2.849(9) ? . 2_645
O(5) H(2) 2.692(9) ? . 7_645
O(5) H(3) 3.489(9) ? . 7_645
O(5) H(4) 2.556(9) ? . 2_645
O(5) H(6) 2.732(9) ? . 5_656
O(5) H(7) 2.714(10) ? . 2_545
O(5) H(10) 3.395(9) ? . .
O(5) H(12) 2.574(8) ? . .
O(5) H(13) 3.264(10) ? . .
O(5) H(13) 2.723(10) ? . 8_555
O(5) H(14) 3.452(9) ? . 8_555
O(5) H(17) 2.604(8) ? . .
O(5) H(18) 2.769(8) ? . .
C(1) H(1) 3.201(10) ? . 8_455
C(1) H(2) 3.516(9) ? . 8_555
C(1) H(4) 2.521(8) ? . .
C(1) H(7) 3.496(9) ? . 1_655
C(1) H(7) 3.128(9) ? . 8_555
C(1) H(9) 3.248(10) ? . 1_655
C(1) H(9) 3.382(9) ? . 8_555
C(1) H(12) 3.053(8) ? . 7_655
C(1) H(13) 3.067(9) ? . 7_655
C(1) H(16) 3.181(7) ? . 8_555
C(2) H(1) 2.614(9) ? . .
C(2) H(1) 3.311(9) ? . 8_455
C(2) H(2) 2.628(9) ? . .
C(2) H(3) 3.169(11) ? . .
C(2) H(3) 2.955(10) ? . 8_455
C(2) H(4) 2.068(9) ? . .
C(2) H(5) 3.286(8) ? . .
C(2) H(7) 3.246(8) ? . 1_655
C(2) H(8) 3.039(9) ? . 1_655
C(2) H(9) 2.943(8) ? . 1_655
C(2) H(15) 3.425(8) ? . .
C(2) H(16) 3.537(8) ? . .
C(2) H(17) 3.187(8) ? . .
C(2) H(18) 3.536(8) ? . .
C(3) H(1) 2.703(9) ? . .
C(3) H(2) 2.785(8) ? . .
C(3) H(3) 3.559(10) ? . 8_455
C(3) H(5) 2.047(8) ? . .
C(3) H(6) 3.310(9) ? . .
C(3) H(6) 3.510(8) ? . 6_556
C(3) H(7) 2.955(8) ? . 1_655
C(3) H(8) 3.062(9) ? . 1_655
C(3) H(9) 3.354(8) ? . 1_655
C(3) H(11) 3.525(8) ? . 2_555
C(3) H(12) 3.076(8) ? . 2_555
C(3) H(14) 3.562(9) ? . 2_555
C(4) H(4) 2.050(8) ? . .
C(4) H(6) 2.068(8) ? . .
C(4) H(6) 3.260(8) ? . 6_556
C(4) H(7) 3.518(8) ? . 1_655
C(4) H(8) 3.251(9) ? . 1_655
C(4) H(8) 3.485(10) ? . 6_556
C(4) H(11) 3.000(8) ? . 2_555
C(4) H(12) 3.157(8) ? . 2_555
C(5) H(4) 3.303(8) ? . .
C(5) H(5) 2.035(8) ? . .
C(5) H(5) 3.264(9) ? . 6_456
C(5) H(7) 3.206(9) ? . 6_556
C(5) H(8) 3.462(9) ? . 1_655
C(5) H(8) 3.444(9) ? . 6_556
C(5) H(10) 2.947(9) ? . 5_656
C(6) H(5) 3.228(8) ? . .
C(6) H(5) 3.399(9) ? . 6_456
C(6) H(6) 2.051(8) ? . .
C(6) H(8) 3.435(9) ? . 1_655
C(6) H(10) 2.849(9) ? . 5_656
C(6) H(18) 2.920(8) ? . .
C(7) H(3) 3.046(10) ? . 8_455
C(7) H(4) 3.286(9) ? . .
C(7) H(6) 3.305(9) ? . .
C(7) H(8) 3.264(9) ? . 1_655
C(7) H(9) 3.474(8) ? . 1_655
C(7) H(15) 2.996(8) ? . .
C(7) H(16) 2.886(8) ? . .
C(7) H(17) 2.732(8) ? . .
C(7) H(18) 2.644(8) ? . .
C(8) H(10) 2.970(9) ? . .
C(8) H(11) 3.301(9) ? . .
C(8) H(12) 3.586(8) ? . .
C(8) H(13) 3.248(10) ? . .
C(8) H(14) 3.039(9) ? . .
C(8) H(15) 2.054(8) ? . .
C(8) H(16) 2.109(8) ? . .
C(8) H(17) 2.122(9) ? . .
C(8) H(18) 2.117(9) ? . .
C(9) H(10) 2.081(9) ? . .
C(9) H(11) 2.080(8) ? . .
C(9) H(12) 3.342(8) ? . .
C(9) H(14) 2.939(9) ? . .
C(9) H(15) 3.331(8) ? . .
C(9) H(16) 2.798(8) ? . .
C(9) H(17) 3.405(9) ? . .
C(9) H(18) 2.704(9) ? . .
C(9) H(18) 3.547(9) ? . 5_656
C(10) H(3) 3.589(9) ? . 8_455
C(10) H(5) 3.541(8) ? . 6_456
C(10) H(7) 3.111(10) ? . .
C(10) H(8) 2.626(9) ? . .
C(10) H(9) 2.538(9) ? . .
C(10) H(10) 3.291(9) ? . .
C(10) H(11) 2.485(8) ? . .
C(10) H(11) 3.519(9) ? . 5_556
C(10) H(14) 2.793(9) ? . .
C(10) H(16) 2.626(8) ? . .
C(11) H(1) 3.181(9) ? . 1_455
C(11) H(2) 3.583(9) ? . 8_455
C(11) H(3) 2.931(10) ? . 8_455
C(11) H(4) 3.461(9) ? . 1_455
C(11) H(5) 3.213(9) ? . 6_456
C(11) H(6) 2.985(8) ? . 6_456
C(11) H(11) 3.553(9) ? . 5_556
C(11) H(17) 3.368(8) ? . 1_455
C(11) H(18) 3.555(8) ? . 1_455
C(12) H(5) 3.378(8) ? . 2_545
C(12) H(8) 3.232(10) ? . 5_556
C(12) H(12) 2.116(8) ? . .
C(12) H(13) 3.426(10) ? . .
C(12) H(14) 2.733(9) ? . .
C(12) H(18) 2.882(9) ? . .
C(12) H(18) 3.433(9) ? . 5_656
C(13) H(2) 3.190(9) ? . 7_645
C(13) H(3) 3.488(9) ? . 7_645
C(13) H(6) 3.453(8) ? . 5_656
C(13) H(10) 2.099(10) ? . .
C(13) H(11) 2.099(9) ? . .
C(13) H(13) 2.108(10) ? . .
C(13) H(14) 2.083(10) ? . .
C(13) H(15) 3.107(8) ? . .
C(13) H(16) 3.320(8) ? . .
C(13) H(17) 3.233(9) ? . .
C(13) H(18) 2.992(8) ? . .
C(14) H(1) 3.531(8) ? . 7_645
C(14) H(2) 3.302(10) ? . 7_645
C(14) H(10) 3.396(10) ? . .
C(14) H(11) 2.933(9) ? . .
C(14) H(12) 2.107(8) ? . .
C(14) H(15) 2.114(8) ? . .
C(14) H(15) 3.532(8) ? . 8_455
C(14) H(16) 2.128(7) ? . .
C(14) H(17) 3.453(9) ? . .
C(14) H(17) 3.297(8) ? . 8_455
C(15) H(3) 3.492(9) ? . 8_455
C(15) H(9) 3.490(10) ? . 8_555
C(15) H(12) 3.422(8) ? . .
C(15) H(13) 2.125(9) ? . .
C(15) H(14) 2.103(9) ? . .
C(15) H(15) 3.539(8) ? . 8_455
C(15) H(17) 2.770(9) ? . .
C(15) H(17) 3.013(9) ? . 8_455
C(15) H(18) 3.346(9) ? . .
C(16) H(8) 3.503(9) ? . 1_655
C(16) H(9) 3.381(8) ? . 1_655
C(16) H(10) 2.804(9) ? . .
C(16) H(12) 3.334(8) ? . .
C(16) H(13) 3.433(10) ? . .
C(16) H(15) 2.578(8) ? . .
C(16) H(16) 3.356(9) ? . .
C(16) H(16) 3.514(8) ? . 8_555
C(17) H(2) 3.150(9) ? . 7_645
C(17) H(6) 3.056(8) ? . 5_656
C(17) H(7) 3.586(10) ? . 2_545
C(17) H(10) 2.525(10) ? . .
C(17) H(11) 3.294(9) ? . .
C(17) H(12) 2.075(8) ? . .
C(17) H(13) 2.691(10) ? . .
C(17) H(13) 3.310(10) ? . 8_555
C(17) H(14) 3.271(10) ? . .
C(17) H(15) 2.959(8) ? . .
C(17) H(17) 2.062(8) ? . .
C(17) H(18) 2.035(8) ? . .
H(1) O(1) 2.001(9) ? . .
H(1) O(1) 2.976(10) ? . 8_555
H(1) O(5) 2.849(9) ? . 2_655
H(1) C(1) 3.201(10) ? . 8_555
H(1) C(2) 2.614(9) ? . .
H(1) C(2) 3.311(9) ? . 8_555
H(1) C(3) 2.703(9) ? . .
H(1) C(11) 3.181(9) ? . 1_655
H(1) C(14) 3.531(8) ? . 7_655
H(1) H(2) 1.528(14) ? . .
H(1) H(2) 2.670(14) ? . 8_555
H(1) H(3) 1.564(14) ? . .
H(1) H(3) 3.517(14) ? . 8_555
H(1) H(4) 2.246(13) ? . .
H(1) H(7) 2.742(13) ? . 1_655
H(1) H(9) 2.795(13) ? . 1_655
H(1) H(12) 3.205(12) ? . 7_655
H(1) H(13) 2.748(13) ? . 7_655
H(1) H(16) 3.517(11) ? . 8_555
H(2) O(1) 1.962(10) ? . .
H(2) O(5) 2.692(9) ? . 7_655
H(2) C(1) 3.516(9) ? . 8_455
H(2) C(2) 2.628(9) ? . .
H(2) C(3) 2.785(8) ? . .
H(2) C(11) 3.583(9) ? . 8_555
H(2) C(13) 3.190(9) ? . 7_655
H(2) C(14) 3.302(10) ? . 7_655
H(2) C(17) 3.150(9) ? . 7_655
H(2) H(1) 1.528(14) ? . .
H(2) H(1) 2.670(14) ? . 8_455
H(2) H(3) 1.574(14) ? . .
H(2) H(3) 3.577(14) ? . 8_455
H(2) H(4) 2.352(12) ? . .
H(2) H(7) 2.988(13) ? . 8_555
H(2) H(9) 3.512(13) ? . 8_555
H(2) H(12) 2.777(12) ? . 7_655
H(2) H(13) 3.435(14) ? . 2_555
H(2) H(13) 2.588(14) ? . 7_655
H(2) H(14) 3.360(13) ? . 2_555
H(3) O(1) 1.953(10) ? . .
H(3) O(1) 3.177(10) ? . 8_555
H(3) O(3) 2.650(10) ? . 8_555
H(3) O(5) 3.489(9) ? . 7_655
H(3) C(2) 3.169(11) ? . .
H(3) C(2) 2.955(10) ? . 8_555
H(3) C(3) 3.559(10) ? . 8_555
H(3) C(7) 3.046(10) ? . 8_555
H(3) C(10) 3.589(9) ? . 8_555
H(3) C(11) 2.931(10) ? . 8_555
H(3) C(13) 3.488(9) ? . 7_655
H(3) C(15) 3.492(9) ? . 8_555
H(3) H(1) 1.564(14) ? . .
H(3) H(1) 3.517(14) ? . 8_455
H(3) H(2) 1.574(14) ? . .
H(3) H(2) 3.577(14) ? . 8_555
H(3) H(4) 3.473(13) ? . .
H(3) H(7) 2.619(13) ? . 8_555
H(3) H(9) 2.983(13) ? . 8_555
H(3) H(12) 2.684(12) ? . 7_655
H(3) H(13) 3.403(13) ? . 7_655
H(3) H(16) 2.762(11) ? . 8_555
H(4) O(1) 2.692(8) ? . .
H(4) O(5) 2.556(9) ? . 2_655
H(4) C(1) 2.521(8) ? . .
H(4) C(2) 2.068(9) ? . .
H(4) C(4) 2.050(8) ? . .
H(4) C(5) 3.303(8) ? . .
H(4) C(7) 3.286(9) ? . .
H(4) C(11) 3.461(9) ? . 1_655
H(4) H(1) 2.246(13) ? . .
H(4) H(2) 2.352(12) ? . .
H(4) H(3) 3.473(13) ? . .
H(4) H(5) 2.345(12) ? . .
H(4) H(6) 3.382(12) ? . 6_556
H(4) H(7) 2.893(12) ? . 1_655
H(4) H(8) 3.468(13) ? . 1_655
H(4) H(9) 3.550(12) ? . 1_655
H(4) H(11) 3.464(12) ? . 2_555
H(4) H(12) 3.246(12) ? . 2_555
H(4) H(13) 3.231(13) ? . 7_655
H(4) H(14) 3.022(13) ? . 2_555
H(5) O(2) 3.239(8) ? . 6_556
H(5) O(3) 2.855(8) ? . 6_556
H(5) C(2) 3.286(8) ? . .
H(5) C(3) 2.047(8) ? . .
H(5) C(5) 2.035(8) ? . .
H(5) C(5) 3.264(9) ? . 6_556
H(5) C(6) 3.228(8) ? . .
H(5) C(6) 3.399(9) ? . 6_556
H(5) C(10) 3.541(8) ? . 6_556
H(5) C(11) 3.213(9) ? . 6_556
H(5) C(12) 3.378(8) ? . 2_555
H(5) H(4) 2.345(12) ? . .
H(5) H(6) 2.359(11) ? . .
H(5) H(6) 2.927(12) ? . 6_556
H(5) H(7) 3.241(13) ? . 6_556
H(5) H(8) 2.942(13) ? . 6_556
H(5) H(11) 2.497(12) ? . 2_555
H(5) H(12) 3.375(12) ? . 2_555
H(6) O(2) 2.672(7) ? . .
H(6) O(3) 3.451(8) ? . 6_556
H(6) O(5) 2.732(9) ? . 5_656
H(6) C(3) 3.310(9) ? . .
H(6) C(3) 3.510(8) ? . 6_456
H(6) C(4) 2.068(8) ? . .
H(6) C(4) 3.260(8) ? . 6_456
H(6) C(6) 2.051(8) ? . .
H(6) C(7) 3.305(9) ? . .
H(6) C(11) 2.985(8) ? . 6_556
H(6) C(13) 3.453(8) ? . 5_656
H(6) C(17) 3.056(8) ? . 5_656
H(6) H(4) 3.382(12) ? . 6_456
H(6) H(5) 2.359(11) ? . .
H(6) H(5) 2.927(12) ? . 6_456
H(6) H(7) 2.379(13) ? . 6_556
H(6) H(8) 2.899(12) ? . 6_556
H(6) H(10) 2.972(12) ? . 5_656
H(6) H(12) 3.206(12) ? . 5_656
H(7) O(1) 3.533(8) ? . 1_455
H(7) O(1) 3.478(9) ? . 8_455
H(7) O(3) 1.940(9) ? . .
H(7) O(4) 3.545(10) ? . .
H(7) O(5) 2.714(10) ? . 2_555
H(7) C(1) 3.496(9) ? . 1_455
H(7) C(1) 3.128(9) ? . 8_455
H(7) C(2) 3.246(8) ? . 1_455
H(7) C(3) 2.955(8) ? . 1_455
H(7) C(4) 3.518(8) ? . 1_455
H(7) C(5) 3.206(9) ? . 6_456
H(7) C(10) 3.111(10) ? . .
H(7) C(17) 3.586(10) ? . 2_555
H(7) H(1) 2.742(13) ? . 1_455
H(7) H(2) 2.988(13) ? . 8_455
H(7) H(3) 2.619(13) ? . 8_455
H(7) H(4) 2.893(12) ? . 1_455
H(7) H(5) 3.241(13) ? . 6_456
H(7) H(6) 2.379(13) ? . 6_456
H(7) H(8) 1.568(13) ? . .
H(7) H(9) 1.569(14) ? . .
H(7) H(12) 3.332(12) ? . 2_555
H(8) O(3) 1.993(9) ? . .
H(8) O(4) 2.660(9) ? . .
H(8) C(2) 3.039(9) ? . 1_455
H(8) C(3) 3.062(9) ? . 1_455
H(8) C(4) 3.251(9) ? . 1_455
H(8) C(4) 3.485(10) ? . 6_456
H(8) C(5) 3.462(9) ? . 1_455
H(8) C(5) 3.444(9) ? . 6_456
H(8) C(6) 3.435(9) ? . 1_455
H(8) C(7) 3.264(9) ? . 1_455
H(8) C(10) 2.626(9) ? . .
H(8) C(12) 3.232(10) ? . 5_556
H(8) C(16) 3.503(9) ? . 1_455
H(8) H(4) 3.468(13) ? . 1_455
H(8) H(5) 2.942(13) ? . 6_456
H(8) H(6) 2.899(12) ? . 6_456
H(8) H(7) 1.568(13) ? . .
H(8) H(9) 1.568(15) ? . .
H(8) H(10) 2.785(14) ? . 5_556
H(8) H(11) 2.784(14) ? . 5_556
H(8) H(17) 3.217(13) ? . 1_455
H(8) H(18) 2.998(12) ? . 1_455
H(9) O(1) 2.898(9) ? . 1_455
H(9) O(1) 3.074(10) ? . 8_455
H(9) O(3) 1.980(9) ? . .
H(9) O(4) 2.525(9) ? . .
H(9) C(1) 3.248(10) ? . 1_455
H(9) C(1) 3.382(9) ? . 8_455
H(9) C(2) 2.943(8) ? . 1_455
H(9) C(3) 3.354(8) ? . 1_455
H(9) C(7) 3.474(8) ? . 1_455
H(9) C(10) 2.538(9) ? . .
H(9) C(15) 3.490(10) ? . 8_455
H(9) C(16) 3.381(8) ? . 1_455
H(9) H(1) 2.795(13) ? . 1_455
H(9) H(2) 3.512(13) ? . 8_455
H(9) H(3) 2.983(13) ? . 8_455
H(9) H(4) 3.550(12) ? . 1_455
H(9) H(7) 1.569(14) ? . .
H(9) H(8) 1.568(15) ? . .
H(9) H(15) 2.857(13) ? . 8_455
H(9) H(16) 3.311(12) ? . .
H(9) H(16) 3.203(13) ? . 8_455
H(9) H(17) 2.691(12) ? . 1_455
H(9) H(18) 3.268(12) ? . 1_455
H(10) O(2) 2.525(8) ? . .
H(10) O(2) 2.861(9) ? . 5_656
H(10) O(5) 3.395(9) ? . .
H(10) C(5) 2.947(9) ? . 5_656
H(10) C(6) 2.849(9) ? . 5_656
H(10) C(8) 2.970(9) ? . .
H(10) C(9) 2.081(9) ? . .
H(10) C(10) 3.291(9) ? . .
H(10) C(13) 2.099(10) ? . .
H(10) C(14) 3.396(10) ? . .
H(10) C(16) 2.804(9) ? . .
H(10) C(17) 2.525(10) ? . .
H(10) H(6) 2.972(12) ? . 5_656
H(10) H(8) 2.785(14) ? . 5_556
H(10) H(11) 1.609(13) ? . .
H(10) H(12) 2.515(12) ? . .
H(10) H(18) 2.608(13) ? . .
H(10) H(18) 2.718(13) ? . 5_656
H(11) O(2) 2.991(8) ? . .
H(11) O(3) 3.558(9) ? . 5_556
H(11) O(4) 2.352(9) ? . .
H(11) O(4) 3.473(9) ? . 5_556
H(11) C(3) 3.525(8) ? . 2_545
H(11) C(4) 3.000(8) ? . 2_545
H(11) C(8) 3.301(9) ? . .
H(11) C(9) 2.080(8) ? . .
H(11) C(10) 2.485(8) ? . .
H(11) C(10) 3.519(9) ? . 5_556
H(11) C(11) 3.553(9) ? . 5_556
H(11) C(13) 2.099(9) ? . .
H(11) C(14) 2.933(9) ? . .
H(11) C(17) 3.294(9) ? . .
H(11) H(4) 3.464(12) ? . 2_545
H(11) H(5) 2.497(12) ? . 2_545
H(11) H(8) 2.784(14) ? . 5_556
H(11) H(10) 1.609(13) ? . .
H(11) H(12) 2.339(12) ? . .
H(11) H(14) 2.767(13) ? . .
H(12) O(5) 2.574(8) ? . .
H(12) C(1) 3.053(8) ? . 7_645
H(12) C(3) 3.076(8) ? . 2_545
H(12) C(4) 3.157(8) ? . 2_545
H(12) C(8) 3.586(8) ? . .
H(12) C(9) 3.342(8) ? . .
H(12) C(12) 2.116(8) ? . .
H(12) C(14) 2.107(8) ? . .
H(12) C(15) 3.422(8) ? . .
H(12) C(16) 3.334(8) ? . .
H(12) C(17) 2.075(8) ? . .
H(12) H(1) 3.205(12) ? . 7_645
H(12) H(2) 2.777(12) ? . 7_645
H(12) H(3) 2.684(12) ? . 7_645
H(12) H(4) 3.246(12) ? . 2_545
H(12) H(5) 3.375(12) ? . 2_545
H(12) H(6) 3.206(12) ? . 5_656
H(12) H(7) 3.332(12) ? . 2_545
H(12) H(10) 2.515(12) ? . .
H(12) H(11) 2.339(12) ? . .
H(12) H(13) 2.366(13) ? . .
H(12) H(14) 2.433(12) ? . .
H(13) O(5) 3.264(10) ? . .
H(13) O(5) 2.723(10) ? . 8_455
H(13) C(1) 3.067(9) ? . 7_645
H(13) C(8) 3.248(10) ? . .
H(13) C(12) 3.426(10) ? . .
H(13) C(13) 2.108(10) ? . .
H(13) C(15) 2.125(9) ? . .
H(13) C(16) 3.433(10) ? . .
H(13) C(17) 2.691(10) ? . .
H(13) C(17) 3.310(10) ? . 8_455
H(13) H(1) 2.748(13) ? . 7_645
H(13) H(2) 3.435(14) ? . 2_545
H(13) H(2) 2.588(14) ? . 7_645
H(13) H(3) 3.403(13) ? . 7_645
H(13) H(4) 3.231(13) ? . 7_645
H(13) H(12) 2.366(13) ? . .
H(13) H(14) 1.589(14) ? . .
H(13) H(14) 3.248(14) ? . 8_555
H(13) H(15) 2.269(12) ? . .
H(13) H(16) 2.677(12) ? . .
H(13) H(17) 3.004(13) ? . 8_455
H(14) O(4) 2.500(9) ? . .
H(14) O(5) 3.452(9) ? . 8_455
H(14) C(3) 3.562(9) ? . 2_545
H(14) C(8) 3.039(9) ? . .
H(14) C(9) 2.939(9) ? . .
H(14) C(10) 2.793(9) ? . .
H(14) C(12) 2.733(9) ? . .
H(14) C(13) 2.083(10) ? . .
H(14) C(15) 2.103(9) ? . .
H(14) C(17) 3.271(10) ? . .
H(14) H(2) 3.360(13) ? . 2_545
H(14) H(4) 3.022(13) ? . 2_545
H(14) H(11) 2.767(13) ? . .
H(14) H(12) 2.433(12) ? . .
H(14) H(13) 1.589(14) ? . .
H(14) H(13) 3.248(14) ? . 8_455
H(14) H(15) 2.801(13) ? . .
H(14) H(15) 2.872(12) ? . 8_455
H(14) H(16) 2.258(12) ? . .
H(14) H(17) 3.292(12) ? . 8_455
H(15) O(1) 2.893(8) ? . .
H(15) O(4) 3.346(8) ? . 8_555
H(15) C(2) 3.425(8) ? . .
H(15) C(7) 2.996(8) ? . .
H(15) C(8) 2.054(8) ? . .
H(15) C(9) 3.331(8) ? . .
H(15) C(13) 3.107(8) ? . .
H(15) C(14) 2.114(8) ? . .
H(15) C(14) 3.532(8) ? . 8_555
H(15) C(15) 3.539(8) ? . 8_555
H(15) C(16) 2.578(8) ? . .
H(15) C(17) 2.959(8) ? . .
H(15) H(9) 2.857(13) ? . 8_555
H(15) H(13) 2.269(12) ? . .
H(15) H(14) 2.801(13) ? . .
H(15) H(14) 2.872(12) ? . 8_555
H(15) H(16) 1.574(12) ? . .
H(15) H(16) 2.796(12) ? . 8_555
H(15) H(17) 2.509(12) ? . .
H(15) H(17) 2.814(12) ? . 8_455
H(15) H(18) 3.522(12) ? . .
H(16) O(1) 3.397(8) ? . .
H(16) O(1) 2.738(8) ? . 8_455
H(16) O(3) 2.880(8) ? . .
H(16) O(4) 3.107(8) ? . .
H(16) C(1) 3.181(7) ? . 8_455
H(16) C(2) 3.537(8) ? . .
H(16) C(7) 2.886(8) ? . .
H(16) C(8) 2.109(8) ? . .
H(16) C(9) 2.798(8) ? . .
H(16) C(10) 2.626(8) ? . .
H(16) C(13) 3.320(8) ? . .
H(16) C(14) 2.128(7) ? . .
H(16) C(16) 3.356(9) ? . .
H(16) C(16) 3.514(8) ? . 8_455
H(16) H(1) 3.517(11) ? . 8_455
H(16) H(3) 2.762(11) ? . 8_455
H(16) H(9) 3.311(12) ? . .
H(16) H(9) 3.203(13) ? . 8_555
H(16) H(13) 2.677(12) ? . .
H(16) H(14) 2.258(12) ? . .
H(16) H(15) 1.574(12) ? . .
H(16) H(15) 2.796(12) ? . 8_455
H(16) H(17) 2.633(11) ? . 8_455
H(17) O(1) 3.062(8) ? . .
H(17) O(4) 2.934(9) ? . 1_655
H(17) O(5) 2.604(8) ? . .
H(17) C(2) 3.187(8) ? . .
H(17) C(7) 2.732(8) ? . .
H(17) C(8) 2.122(9) ? . .
H(17) C(9) 3.405(9) ? . .
H(17) C(11) 3.368(8) ? . 1_655
H(17) C(13) 3.233(9) ? . .
H(17) C(14) 3.453(9) ? . .
H(17) C(14) 3.297(8) ? . 8_555
H(17) C(15) 2.770(9) ? . .
H(17) C(15) 3.013(9) ? . 8_555
H(17) C(17) 2.062(8) ? . .
H(17) H(8) 3.217(13) ? . 1_655
H(17) H(9) 2.691(12) ? . 1_655
H(17) H(13) 3.004(13) ? . 8_555
H(17) H(14) 3.292(12) ? . 8_555
H(17) H(15) 2.509(12) ? . .
H(17) H(15) 2.814(12) ? . 8_555
H(17) H(16) 2.633(11) ? . 8_555
H(17) H(18) 1.579(13) ? . .
H(18) O(2) 2.816(9) ? . .
H(18) O(2) 2.628(9) ? . 5_656
H(18) O(4) 2.926(9) ? . 1_655
H(18) O(5) 2.769(8) ? . .
H(18) C(2) 3.536(8) ? . .
H(18) C(6) 2.920(8) ? . .
H(18) C(7) 2.644(8) ? . .
H(18) C(8) 2.117(9) ? . .
H(18) C(9) 2.704(9) ? . .
H(18) C(9) 3.547(9) ? . 5_656
H(18) C(11) 3.555(8) ? . 1_655
H(18) C(12) 2.882(9) ? . .
H(18) C(12) 3.433(9) ? . 5_656
H(18) C(13) 2.992(8) ? . .
H(18) C(15) 3.346(9) ? . .
H(18) C(17) 2.035(8) ? . .
H(18) H(8) 2.998(12) ? . 1_655
H(18) H(9) 3.268(12) ? . 1_655
H(18) H(10) 2.608(13) ? . .
H(18) H(10) 2.718(13) ? . 5_656
H(18) H(15) 3.522(12) ? . .
H(18) H(17) 1.579(13) ? . .

loop_
_geom_torsion_atom_site_label_1
_geom_torsion_atom_site_label_2
_geom_torsion_atom_site_label_3
_geom_torsion_atom_site_label_4
_geom_torsion
_geom_torsion_publ_flag
_geom_torsion_site_symmetry_1
_geom_torsion_site_symmetry_2
_geom_torsion_site_symmetry_3
_geom_torsion_site_symmetry_4
C(1) O(1) C(2) C(3) -0.43(8) ? . . . .
C(1) O(1) C(2) C(7) -178.98(5) ? . . . .
C(6) O(2) C(9) C(8) 28.52(5) ? . . . .
C(6) O(2) C(9) C(10) -91.23(5) ? . . . .
C(6) O(2) C(9) C(12) 147.96(4) ? . . . .
C(9) O(2) C(6) C(5) 166.84(5) ? . . . .
C(9) O(2) C(6) C(7) -15.15(6) ? . . . .
C(11) O(3) C(10) O(4) -1.23(9) ? . . . .
C(11) O(3) C(10) C(9) 178.61(5) ? . . . .
O(1) C(2) C(3) C(4) -175.32(5) ? . . . .
O(1) C(2) C(7) C(6) 175.75(4) ? . . . .
O(1) C(2) C(7) C(8) 6.73(9) ? . . . .
C(3) C(2) C(7) C(6) -2.89(8) ? . . . .
C(3) C(2) C(7) C(8) -171.91(5) ? . . . .
C(7) C(2) C(3) C(4) 3.20(8) ? . . . .
C(2) C(3) C(4) C(5) -1.66(9) ? . . . .
C(3) C(4) C(5) C(6) -0.19(9) ? . . . .
C(4) C(5) C(6) O(2) 178.29(5) ? . . . .
C(4) C(5) C(6) C(7) 0.49(9) ? . . . .
O(2) C(6) C(7) C(2) -176.94(4) ? . . . .
O(2) C(6) C(7) C(8) -5.36(6) ? . . . .
C(5) C(6) C(7) C(2) 1.07(8) ? . . . .
C(5) C(6) C(7) C(8) 172.65(5) ? . . . .
C(2) C(7) C(8) C(9) -168.44(6) ? . . . .
C(2) C(7) C(8) C(15) -48.94(9) ? . . . .
C(2) C(7) C(8) C(16) 77.36(7) ? . . . .
C(6) C(7) C(8) C(9) 21.61(5) ? . . . .
C(6) C(7) C(8) C(15) 141.11(5) ? . . . .
C(6) C(7) C(8) C(16) -92.59(5) ? . . . .
C(7) C(8) C(9) O(2) -30.23(5) ? . . . .
C(7) C(8) C(9) C(10) 85.24(5) ? . . . .
C(7) C(8) C(9) C(12) -152.89(4) ? . . . .
C(7) C(8) C(15) C(14) -166.53(5) ? . . . .
C(7) C(8) C(16) C(17) 173.02(4) ? . . . .
C(9) C(8) C(15) C(14) -50.95(6) ? . . . .
C(15) C(8) C(9) O(2) -160.95(4) ? . . . .
C(15) C(8) C(9) C(10) -45.48(6) ? . . . .
C(15) C(8) C(9) C(12) 76.39(5) ? . . . .
C(9) C(8) C(16) C(17) 65.52(5) ? . . . .
C(16) C(8) C(9) O(2) 82.76(4) ? . . . .
C(16) C(8) C(9) C(10) -161.77(4) ? . . . .
C(16) C(8) C(9) C(12) -39.90(6) ? . . . .
C(15) C(8) C(16) C(17) -51.30(6) ? . . . .
C(16) C(8) C(15) C(14) 66.85(6) ? . . . .
O(2) C(9) C(10) O(3) 49.27(6) ? . . . .
O(2) C(9) C(10) O(4) -130.89(7) ? . . . .
O(2) C(9) C(12) C(13) -142.54(5) ? . . . .
C(8) C(9) C(10) O(3) -65.27(6) ? . . . .
C(8) C(9) C(10) O(4) 114.57(7) ? . . . .
C(8) C(9) C(12) C(13) -25.53(6) ? . . . .
C(10) C(9) C(12) C(13) 98.32(5) ? . . . .
C(12) C(9) C(10) O(3) 173.01(4) ? . . . .
C(12) C(9) C(10) O(4) -7.15(9) ? . . . .
C(9) C(12) C(13) C(14) -39.75(7) ? . . . .
C(9) C(12) C(13) C(17) 74.66(5) ? . . . .
C(12) C(13) C(14) C(15) 63.54(7) ? . . . .
C(12) C(13) C(17) O(5) 132.20(6) ? . . . .
C(12) C(13) C(17) C(16) -49.13(6) ? . . . .
C(14) C(13) C(17) O(5) -108.73(7) ? . . . .
C(14) C(13) C(17) C(16) 69.93(5) ? . . . .
C(17) C(13) C(14) C(15) -52.01(6) ? . . . .
C(13) C(14) C(15) C(8) -13.87(7) ? . . . .
C(8) C(16) C(17) O(5) 161.39(6) ? . . . .
C(8) C(16) C(17) C(13) -17.29(6) ? . . . .
